data_7248784
loop_
_publ_author_name
'Balabanova, Sofya P.'
'Voronin, Alexey A.'
'Churakov, Alexandr M.'
'Klenov, Michael S.'
'Fedyanin, Ivan V.'
'Pivkina, Alla N.'
'Meerov, Dmitry B.'
'Kon'kova, Tatiana S.'
'Matyushin, Yurii N.'
'Strelenko, Yurii A.'
'Erokhin, Kirill S.'
'Zelenov, Victor P.'
'Tartakovsky, Vladimir A.'

_publ_section_title
;
 Insight into the structural and energetic features of substituted
 triazolofurazans
;
_journal_issue 25
_journal_name_full CrystEngComm
_journal_page_first 3349
_journal_page_last 3362
_journal_paper_doi 10.1039/D4CE00329B
_journal_volume 26
_journal_year 2024
_chemical_formula_moiety 'C2 N5 O, H5 N2'
_chemical_formula_sum 'C2 H5 N7 O'
_chemical_formula_weight 143.13
_space_group_crystal_system orthorhombic
_space_group_IT_number 33
_space_group_name_Hall 'P 2c -2n'
_space_group_name_H-M_alt 'P n a 21'
_atom_sites_solution_hydrogens difmap
_atom_sites_solution_primary dual
_audit_creation_method 'Modified SHELXL output'
_audit_update_record
;
2023-11-16 deposited with the CCDC.	2024-06-04 downloaded from the CCDC.
;
_cell_angle_alpha 90
_cell_angle_beta 90
_cell_angle_gamma 90
_cell_formula_units_Z 8
_cell_length_a 14.1872(15)
_cell_length_b 9.3706(7)
_cell_length_c 8.6822(8)
_cell_measurement_reflns_used 1302
_cell_measurement_temperature 100(2)
_cell_measurement_theta_max 24.34
_cell_measurement_theta_min 2.60
_cell_volume 1154.23(18)
_computing_cell_refinement 'Bruker SAINT'
_computing_data_collection 'Bruker APEX3'
_computing_data_reduction 'Bruker SAINT'
_computing_molecular_graphics 'SHELXTL (Sheldrick, 2008)'
_computing_publication_material 'SHELXTL (Sheldrick, 2008)'
_computing_structure_refinement 'SHELXL (Sheldrick, 2015b)'
_computing_structure_solution 'SHELXT (Sheldrick, 2015a)'
_diffrn_ambient_temperature 100(2)
_diffrn_detector_type 'Bruker PHOTON III CPAD area detector'
_diffrn_measured_fraction_theta_full 0.996
_diffrn_measured_fraction_theta_max 0.997
_diffrn_measurement_device_type 'Bruker Quest diffractometer'
_diffrn_measurement_method '\o scans'
_diffrn_radiation_type MoK\a
_diffrn_radiation_wavelength 0.71073
_diffrn_reflns_av_R_equivalents 0.1188
_diffrn_reflns_av_unetI/netI 0.0957
_diffrn_reflns_Laue_measured_fraction_full 0.996
_diffrn_reflns_Laue_measured_fraction_max 0.997
_diffrn_reflns_limit_h_max 18
_diffrn_reflns_limit_h_min -18
_diffrn_reflns_limit_k_max 12
_diffrn_reflns_limit_k_min -11
_diffrn_reflns_limit_l_max 11
_diffrn_reflns_limit_l_min -11
_diffrn_reflns_number 15195
_diffrn_reflns_point_group_measured_fraction_full 0.995
_diffrn_reflns_point_group_measured_fraction_max 0.994
_diffrn_reflns_theta_full 25.242
_diffrn_reflns_theta_max 28.015
_diffrn_reflns_theta_min 2.605
_exptl_absorpt_coefficient_mu 0.136
_exptl_absorpt_correction_T_max 0.862
_exptl_absorpt_correction_T_min 0.652
_exptl_absorpt_correction_type multi-scan
_exptl_absorpt_process_details SADABS
_exptl_crystal_colour yellow
_exptl_crystal_density_diffrn 1.647
_exptl_crystal_description shapeless
_exptl_crystal_F_000 592
_exptl_crystal_size_max 0.270
_exptl_crystal_size_mid 0.240
_exptl_crystal_size_min 0.200
_refine_diff_density_max 0.266
_refine_diff_density_min -0.182
_refine_diff_density_rms 0.052
_refine_ls_extinction_method none
_refine_ls_goodness_of_fit_ref 1.009
_refine_ls_hydrogen_treatment refall
_refine_ls_matrix_type full
_refine_ls_number_parameters 221
_refine_ls_number_reflns 2779
_refine_ls_number_restraints 1
_refine_ls_restrained_S_all 1.008
_refine_ls_R_factor_all 0.0791
_refine_ls_R_factor_gt 0.0550
_refine_ls_shift/su_max 0.000
_refine_ls_shift/su_mean 0.000
_refine_ls_structure_factor_coef Fsqd
_refine_ls_weighting_details 'w=1/[\s^2^(Fo^2^)+(0.0462P)^2^] where P=(Fo^2^+2Fc^2^)/3'
_refine_ls_weighting_scheme calc
_refine_ls_wR_factor_gt 0.1046
_refine_ls_wR_factor_ref 0.1164
_reflns_Friedel_coverage 0.873
_reflns_Friedel_fraction_full 0.995
_reflns_Friedel_fraction_max 0.992
_reflns_number_gt 2122
_reflns_number_total 2779
_reflns_threshold_expression 'I > 2\s(I)'
_cod_data_source_file d4ce00329b2.cif
_cod_data_source_block tafz-hd
_cod_depositor_comments 'Adding full bibliography for 7248781--7248784.cif.'
_cod_database_code 7248784
_publ_contact_name 'Fedyanin, Ivan V.'
_publ_contact_email octy@xrlab.ineos.ac.ru
_shelx_shelxl_version_number 2018/3
_shelx_space_group_comment
;
The symmetry employed for this shelxl refinement is uniquely defined
by the following loop, which should always be used as a source of
symmetry information in preference to the above space-group names.
They are only intended as comments.
;
_shelx_estimated_absorpt_t_min 0.964
_shelx_estimated_absorpt_t_max 0.973

loop_
_space_group_symop_operation_xyz
'x, y, z'
'-x, -y, z+1/2'
'x+1/2, -y+1/2, z'
'-x+1/2, y+1/2, z+1/2'

loop_
_atom_site_label
_atom_site_type_symbol
_atom_site_fract_x
_atom_site_fract_y
_atom_site_fract_z
_atom_site_U_iso_or_equiv
_atom_site_adp_type
_atom_site_occupancy
_atom_site_site_symmetry_order
_atom_site_calc_flag
_atom_site_refinement_flags_posn
_atom_site_refinement_flags_adp
_atom_site_refinement_flags_occupancy
_atom_site_disorder_assembly
_atom_site_disorder_group
N1 N 0.3205(2) 0.0573(3) 0.1023(4) 0.0240(7) Uani 1 1 d . . . . .
O2 O 0.2839(2) 0.0519(3) -0.0485(3) 0.0267(7) Uani 1 1 d . . . . .
N3 N 0.2712(2) 0.1882(3) -0.1131(4) 0.0239(7) Uani 1 1 d . . . . .
C3A C 0.3005(3) 0.2730(4) -0.0024(4) 0.0192(7) Uani 1 1 d . . . . .
N4 N 0.3112(2) 0.4155(3) 0.0293(4) 0.0219(7) Uani 1 1 d . . . . .
N5 N 0.3454(2) 0.4172(3) 0.1725(4) 0.0232(7) Uani 1 1 d . . . . .
N6 N 0.3575(2) 0.2879(3) 0.2376(4) 0.0214(7) Uani 1 1 d . . . . .
C6A C 0.3298(3) 0.1943(4) 0.1266(5) 0.0178(7) Uani 1 1 d . . . . .
N1' N 0.4197(3) 1.0128(3) 0.5693(4) 0.0291(8) Uani 1 1 d . . . . .
O2' O 0.4610(2) 1.0056(3) 0.4224(3) 0.0314(7) Uani 1 1 d . . . . .
N3' N 0.4816(2) 0.8645(4) 0.3765(4) 0.0263(8) Uani 1 1 d . . . . .
C3A' C 0.4522(3) 0.7908(4) 0.4962(4) 0.0196(7) Uani 1 1 d . . . . .
N4' N 0.4448(2) 0.6527(3) 0.5431(4) 0.0225(7) Uani 1 1 d . . . . .
N5' N 0.4053(2) 0.6614(3) 0.6833(4) 0.0235(7) Uani 1 1 d . . . . .
N6' N 0.3859(2) 0.7945(3) 0.7301(4) 0.0226(7) Uani 1 1 d . . . . .
C6A' C 0.4152(3) 0.8793(4) 0.6115(5) 0.0197(8) Uani 1 1 d . . . . .
N1H N 0.3884(2) 0.3296(4) 0.6278(4) 0.0190(7) Uani 1 1 d . . . . .
H1HA H 0.407(3) 0.259(4) 0.680(5) 0.016(11) Uiso 1 1 d . . . . .
H1HB H 0.386(3) 0.408(5) 0.679(5) 0.025(13) Uiso 1 1 d . . . . .
N2H N 0.4570(2) 0.3584(3) 0.5079(4) 0.0184(6) Uani 1 1 d . . . . .
H2HB H 0.461(3) 0.449(5) 0.499(5) 0.020(11) Uiso 1 1 d . . . . .
H2HA H 0.521(4) 0.320(5) 0.538(6) 0.051(15) Uiso 1 1 d . . . . .
H2HC H 0.434(3) 0.319(4) 0.417(5) 0.026(11) Uiso 1 1 d . . . . .
N1H' N 0.3652(2) 0.7417(3) 1.1124(4) 0.0186(7) Uani 1 1 d . . . . .
H1HD H 0.369(4) 0.838(6) 1.129(7) 0.054(16) Uiso 1 1 d . . . . .
H1HC H 0.348(3) 0.701(5) 1.201(6) 0.038(14) Uiso 1 1 d . . . . .
N2H' N 0.2891(2) 0.7199(3) 1.0043(4) 0.0192(7) Uani 1 1 d . . . . .
H2HD H 0.229(4) 0.760(4) 1.032(6) 0.041(13) Uiso 1 1 d . . . . .
H2HE H 0.307(3) 0.758(4) 0.910(6) 0.029(12) Uiso 1 1 d . . . . .
H2HF H 0.281(3) 0.627(5) 0.995(5) 0.029(12) Uiso 1 1 d . . . . .

loop_
_atom_site_aniso_label
_atom_site_aniso_U_11
_atom_site_aniso_U_22
_atom_site_aniso_U_33
_atom_site_aniso_U_23
_atom_site_aniso_U_13
_atom_site_aniso_U_12
N1 0.0287(19) 0.0199(16) 0.0233(16) 0.0013(14) -0.0069(15) 0.0004(13)
O2 0.0382(17) 0.0181(14) 0.0238(14) -0.0021(11) -0.0056(13) 0.0001(11)
N3 0.0296(19) 0.0214(16) 0.0208(17) 0.0014(13) -0.0028(14) 0.0035(13)
C3A 0.0157(18) 0.0214(18) 0.0205(18) 0.0010(15) 0.0012(15) 0.0014(14)
N4 0.0225(17) 0.0176(15) 0.0256(16) 0.0024(14) 0.0007(14) 0.0015(12)
N5 0.0238(17) 0.0212(16) 0.0245(16) -0.0005(13) -0.0002(14) 0.0010(13)
N6 0.0260(18) 0.0182(15) 0.0200(16) -0.0001(13) -0.0002(14) 0.0008(13)
C6A 0.0151(17) 0.0189(18) 0.0193(18) -0.0014(15) 0.0012(15) 0.0018(13)
N1' 0.037(2) 0.0218(18) 0.0282(19) -0.0014(14) 0.0000(15) -0.0045(14)
O2' 0.0434(19) 0.0234(16) 0.0273(16) 0.0050(11) -0.0008(14) -0.0059(12)
N3' 0.030(2) 0.0255(17) 0.0232(17) -0.0012(14) 0.0011(15) -0.0016(13)
C3A' 0.0172(18) 0.0212(18) 0.0203(17) -0.0019(15) -0.0031(14) -0.0002(14)
N4' 0.0248(18) 0.0181(15) 0.0245(17) -0.0006(13) -0.0009(14) 0.0012(13)
N5' 0.0214(17) 0.0201(16) 0.0289(18) 0.0033(14) -0.0003(14) 0.0010(13)
N6' 0.0250(18) 0.0204(16) 0.0225(16) -0.0006(13) 0.0045(14) -0.0022(12)
C6A' 0.0198(19) 0.0187(18) 0.0205(17) -0.0014(16) -0.0047(15) 0.0004(14)
N1H 0.0232(17) 0.0158(16) 0.0181(15) 0.0005(14) 0.0019(14) 0.0008(12)
N2H 0.0201(16) 0.0164(15) 0.0188(16) -0.0006(12) -0.0004(13) -0.0008(12)
N1H' 0.0181(16) 0.0196(16) 0.0183(15) 0.0012(14) -0.0018(13) -0.0010(12)
N2H' 0.0187(17) 0.0184(16) 0.0207(16) -0.0008(13) -0.0010(13) 0.0017(12)

loop_
_atom_type_symbol
_atom_type_description
_atom_type_scat_dispersion_real
_atom_type_scat_dispersion_imag
_atom_type_scat_source
C C 0.0033 0.0016 'International Tables Vol C Tables 4.2.6.8 and 6.1.1.4'
H H 0.0000 0.0000 'International Tables Vol C Tables 4.2.6.8 and 6.1.1.4'
N N 0.0061 0.0033 'International Tables Vol C Tables 4.2.6.8 and 6.1.1.4'
O O 0.0106 0.0060 'International Tables Vol C Tables 4.2.6.8 and 6.1.1.4'

loop_
_geom_angle_atom_site_label_1
_geom_angle_atom_site_label_2
_geom_angle_atom_site_label_3
_geom_angle
_geom_angle_site_symmetry_1
_geom_angle_site_symmetry_3
_geom_angle_publ_flag
C6A N1 O2 102.8(3) . . ?
N3 O2 N1 112.7(3) . . ?
C3A N3 O2 102.5(3) . . ?
N3 C3A N4 140.4(4) . . ?
N3 C3A C6A 111.0(3) . . ?
N4 C3A C6A 108.6(3) . . ?
N5 N4 C3A 103.8(3) . . ?
N4 N5 N6 115.3(3) . . ?
N5 N6 C6A 104.2(3) . . ?
N1 C6A N6 140.9(4) . . ?
N1 C6A C3A 110.9(3) . . ?
N6 C6A C3A 108.1(3) . . ?
C6A' N1' O2' 103.3(3) . . ?
N1' O2' N3' 112.8(3) . . ?
C3A' N3' O2' 101.7(3) . . ?
N3' C3A' N4' 139.5(4) . . ?
N3' C3A' C6A' 111.8(3) . . ?
N4' C3A' C6A' 108.7(3) . . ?
N5' N4' C3A' 104.2(3) . . ?
N6' N5' N4' 114.7(3) . . ?
N5' N6' C6A' 104.4(3) . . ?
N1' C6A' N6' 141.7(4) . . ?
N1' C6A' C3A' 110.4(3) . . ?
N6' C6A' C3A' 108.0(3) . . ?
N2H N1H H1HA 109(3) . . ?
N2H N1H H1HB 103(3) . . ?
H1HA N1H H1HB 114(4) . . ?
N1H N2H H2HB 107(3) . . ?
N1H N2H H2HA 111(3) . . ?
H2HB N2H H2HA 109(4) . . ?
N1H N2H H2HC 107(3) . . ?
H2HB N2H H2HC 110(4) . . ?
H2HA N2H H2HC 113(4) . . ?
N2H' N1H' H1HD 107(3) . . ?
N2H' N1H' H1HC 108(3) . . ?
H1HD N1H' H1HC 108(5) . . ?
N1H' N2H' H2HD 116(3) . . ?
N1H' N2H' H2HE 109(3) . . ?
H2HD N2H' H2HE 108(4) . . ?
N1H' N2H' H2HF 107(3) . . ?
H2HD N2H' H2HF 107(4) . . ?
H2HE N2H' H2HF 109(4) . . ?

loop_
_geom_bond_atom_site_label_1
_geom_bond_atom_site_label_2
_geom_bond_distance
_geom_bond_site_symmetry_2
_geom_bond_publ_flag
N1 C6A 1.307(5) . ?
N1 O2 1.409(4) . ?
O2 N3 1.406(4) . ?
N3 C3A 1.315(5) . ?
C3A N4 1.371(4) . ?
C3A C6A 1.404(5) . ?
N4 N5 1.335(4) . ?
N5 N6 1.348(4) . ?
N6 C6A 1.362(5) . ?
N1' C6A' 1.305(5) . ?
N1' O2' 1.405(4) . ?
O2' N3' 1.411(5) . ?
N3' C3A' 1.316(5) . ?
C3A' N4' 1.360(5) . ?
C3A' C6A' 1.402(5) . ?
N4' N5' 1.342(4) . ?
N5' N6' 1.340(5) . ?
N6' C6A' 1.366(5) . ?
N1H N2H 1.451(4) . ?
N1H H1HA 0.84(4) . ?
N1H H1HB 0.86(4) . ?
N2H H2HB 0.86(4) . ?
N2H H2HA 1.01(6) . ?
N2H H2HC 0.93(5) . ?
N1H' N2H' 1.446(4) . ?
N1H' H1HD 0.91(5) . ?
N1H' H1HC 0.89(5) . ?
N2H' H2HD 0.97(5) . ?
N2H' H2HE 0.92(5) . ?
N2H' H2HF 0.88(5) . ?

loop_
_geom_hbond_atom_site_label_D
_geom_hbond_atom_site_label_H
_geom_hbond_atom_site_label_A
_geom_hbond_distance_DH
_geom_hbond_distance_HA
_geom_hbond_distance_DA
_geom_hbond_angle_DHA
_geom_hbond_site_symmetry_A
_geom_hbond_publ_flag
N2H H2HB N4' 0.86(4) 1.96(4) 2.780(4) 161(4) . yes
N2H H2HA N1H' 1.01(6) 1.83(6) 2.841(5) 174(5) 2_664 yes
N2H H2HC N6 0.93(5) 1.92(5) 2.817(5) 161(4) . yes
N2H' H2HD N1H 0.97(5) 1.97(5) 2.922(5) 169(5) 4 yes
N2H' H2HE N5' 0.92(5) 2.58(5) 3.285(5) 133(3) . yes
N2H' H2HE N6' 0.92(5) 1.96(5) 2.836(5) 158(4) . yes
N2H' H2HF N4 0.88(5) 2.05(5) 2.878(4) 156(4) 1_556 yes
N1H' H1HD N1 0.91(5) 2.18(5) 3.026(4) 153(5) 1_566 yes
N1H' H1HC N3 0.89(5) 2.34(5) 3.111(5) 144(4) 4_556 yes
N1H H1HA N1' 0.84(4) 2.50(4) 3.045(5) 123(3) 1_545 yes
N1H H1HA N3' 0.84(4) 2.60(4) 3.373(5) 153(4) 2_665 yes
N1H H1HB N5' 0.86(4) 2.39(4) 3.156(5) 149(4) . yes

loop_
_geom_torsion_atom_site_label_1
_geom_torsion_atom_site_label_2
_geom_torsion_atom_site_label_3
_geom_torsion_atom_site_label_4
_geom_torsion
_geom_torsion_site_symmetry_1
_geom_torsion_site_symmetry_2
_geom_torsion_site_symmetry_3
_geom_torsion_site_symmetry_4
_geom_torsion_publ_flag
C6A N1 O2 N3 -0.3(4) . . . . ?
N1 O2 N3 C3A 0.4(4) . . . . ?
O2 N3 C3A N4 -179.6(5) . . . . ?
O2 N3 C3A C6A -0.3(4) . . . . ?
N3 C3A N4 N5 179.1(5) . . . . ?
C6A C3A N4 N5 -0.2(4) . . . . ?
C3A N4 N5 N6 -0.2(4) . . . . ?
N4 N5 N6 C6A 0.6(4) . . . . ?
O2 N1 C6A N6 178.7(5) . . . . ?
O2 N1 C6A C3A 0.1(4) . . . . ?
N5 N6 C6A N1 -179.4(5) . . . . ?
N5 N6 C6A C3A -0.7(4) . . . . ?
N3 C3A C6A N1 0.2(5) . . . . ?
N4 C3A C6A N1 179.7(3) . . . . ?
N3 C3A C6A N6 -178.9(3) . . . . ?
N4 C3A C6A N6 0.6(4) . . . . ?
C6A' N1' O2' N3' -0.1(4) . . . . ?
N1' O2' N3' C3A' 0.1(4) . . . . ?
O2' N3' C3A' N4' 178.5(5) . . . . ?
O2' N3' C3A' C6A' 0.0(4) . . . . ?
N3' C3A' N4' N5' -179.2(5) . . . . ?
C6A' C3A' N4' N5' -0.6(4) . . . . ?
C3A' N4' N5' N6' 0.5(4) . . . . ?
N4' N5' N6' C6A' -0.2(4) . . . . ?
O2' N1' C6A' N6' -179.2(5) . . . . ?
O2' N1' C6A' C3A' 0.1(4) . . . . ?
N5' N6' C6A' N1' 179.1(5) . . . . ?
N5' N6' C6A' C3A' -0.2(4) . . . . ?
N3' C3A' C6A' N1' 0.0(5) . . . . ?
N4' C3A' C6A' N1' -179.0(3) . . . . ?
N3' C3A' C6A' N6' 179.5(3) . . . . ?
N4' C3A' C6A' N6' 0.5(4) . . . . ?
